data_4026398
loop_
_publ_author_name
'Ken S. Feldman'
'Ahmed Yimam Nuriye'
'Jianfeng Li'

_publ_section_title
;
 Extending Pummerer Reaction Chemistry: Studies in the Palau'amine
 Synthesis Area
;
_journal_name_full 'Journal of Organic Chemistry'
_journal_page_first 5042
_journal_page_last 5060
_journal_paper_doi 10.1021/jo200740b
_journal_volume 76
_journal_year 2011
_chemical_formula_moiety 'C26 H34 Br2 N4 O2 S Si'
_chemical_formula_sum 'C26 H34 Br2 N4 O2 S Si'
_chemical_formula_weight 654.55
_chemical_melting_point 158(1)
_chemical_name_systematic
; 
 4,5-Dibromo-1H-pyrrole-2-carboxylic acid 
{2-[2-phenylsulfanyl-3-(2-trimethylsilanyl-ethoxymethyl)-3H-imidazol-4-yl]
-cyclopentylmethyl}-amide
;
_space_group_IT_number 2
_symmetry_cell_setting triclinic
_symmetry_space_group_name_Hall '-P 1'
_symmetry_space_group_name_H-M 'P -1'
_atom_sites_solution_hydrogens geom
_atom_sites_solution_primary direct
_atom_sites_solution_secondary difmap
_audit_creation_method SHELXL-97
_cell_angle_alpha 93.905(4)
_cell_angle_beta 98.513(4)
_cell_angle_gamma 103.071(4)
_cell_formula_units_Z 2
_cell_length_a 8.838(2)
_cell_length_b 12.387(3)
_cell_length_c 13.856(4)
_cell_measurement_reflns_used 8770
_cell_measurement_temperature 133(2)
_cell_measurement_theta_max 28.299
_cell_measurement_theta_min 2.383
_cell_volume 1453.2(6)
_computing_cell_refinement 'Bruker SMART'
_computing_data_collection 'Bruker SMART'
_computing_data_reduction 'Bruker SAINT'
_computing_molecular_graphics 'Bruker SHELXTL'
_computing_publication_material 'Bruker SHELXTL'
_computing_structure_refinement 'SHELXL-97 (Sheldrick, 1997)'
_computing_structure_solution 'SHELXS-97 (Sheldrick, 1990)'
_diffrn_ambient_temperature 133(2)
_diffrn_measured_fraction_theta_full 0.970
_diffrn_measured_fraction_theta_max 0.970
_diffrn_measurement_device_type 'CCD area detector'
_diffrn_measurement_method 'phi and omega scans'
_diffrn_radiation_monochromator graphite
_diffrn_radiation_source 'fine-focus sealed tube'
_diffrn_radiation_type MoK\a
_diffrn_radiation_wavelength 0.71073
_diffrn_reflns_av_R_equivalents 0.0147
_diffrn_reflns_av_sigmaI/netI 0.0267
_diffrn_reflns_limit_h_max 11
_diffrn_reflns_limit_h_min -11
_diffrn_reflns_limit_k_max 16
_diffrn_reflns_limit_k_min -16
_diffrn_reflns_limit_l_max 18
_diffrn_reflns_limit_l_min -18
_diffrn_reflns_number 13922
_diffrn_reflns_theta_full 28.31
_diffrn_reflns_theta_max 28.31
_diffrn_reflns_theta_min 1.70
_exptl_absorpt_coefficient_mu 2.932
_exptl_absorpt_correction_T_max 0.473
_exptl_absorpt_correction_T_min 0.435
_exptl_absorpt_correction_type multi-scan
_exptl_absorpt_process_details SADABS
_exptl_crystal_colour colorless
_exptl_crystal_density_diffrn 1.498
_exptl_crystal_description cubic
_exptl_crystal_F_000 669
_exptl_crystal_size_max 0.34
_exptl_crystal_size_mid 0.32
_exptl_crystal_size_min 0.30
_refine_diff_density_max 1.034
_refine_diff_density_min -0.733
_refine_diff_density_rms 0.091
_refine_ls_extinction_method none
_refine_ls_goodness_of_fit_ref 1.037
_refine_ls_hydrogen_treatment noref
_refine_ls_matrix_type full
_refine_ls_number_parameters 328
_refine_ls_number_reflns 7030
_refine_ls_number_restraints 0
_refine_ls_restrained_S_all 1.037
_refine_ls_R_factor_all 0.0442
_refine_ls_R_factor_gt 0.0378
_refine_ls_shift/su_max 0.001
_refine_ls_shift/su_mean 0.000
_refine_ls_structure_factor_coef Fsqd
_refine_ls_weighting_details 'calc w=1/[\s^2^(Fo^2^)+(0.0652P)^2^+1.0024P] where P=(Fo^2^+2Fc^2^)/3'
_refine_ls_weighting_scheme calc
_refine_ls_wR_factor_gt 0.1040
_refine_ls_wR_factor_ref 0.1078
_reflns_number_gt 6090
_reflns_number_total 7030
_reflns_threshold_expression >2sigma(I)
_cod_data_source_file jo200740b_si_002.cif
_cod_data_source_block jxl2s
_cod_database_code 4026398

loop_
_symmetry_equiv_pos_as_xyz
'x, y, z'
'-x, -y, -z'

loop_
_atom_site_label
_atom_site_type_symbol
_atom_site_fract_x
_atom_site_fract_y
_atom_site_fract_z
_atom_site_U_iso_or_equiv
_atom_site_adp_type
_atom_site_occupancy
_atom_site_symmetry_multiplicity
_atom_site_calc_flag
_atom_site_refinement_flags
Br1 Br 0.55621(3) 0.86130(2) 0.50933(2) 0.03178(9) Uani 1 1 d .
Br2 Br 0.37892(4) 0.88604(2) 0.26085(2) 0.04110(10) Uani 1 1 d .
C1 C 0.9269(3) 0.7687(3) 0.6354(2) 0.0411(7) Uani 1 1 d .
H1A H 1.0018 0.8144 0.6903 0.062 Uiso 1 1 calc R
H1B H 0.8795 0.6966 0.6565 0.062 Uiso 1 1 calc R
H1C H 0.8441 0.8069 0.6141 0.062 Uiso 1 1 calc R
C2 C 1.1953(3) 0.6792(2) 0.57516(19) 0.0315(5) Uani 1 1 d .
H2A H 1.2396 0.6553 0.5189 0.047 Uiso 1 1 calc R
H2B H 1.1543 0.6143 0.6086 0.047 Uiso 1 1 calc R
H2C H 1.2776 0.7329 0.6209 0.047 Uiso 1 1 calc R
C3 C 1.1115(4) 0.8803(2) 0.4837(3) 0.0429(7) Uani 1 1 d .
H3A H 1.1796 0.9327 0.5373 0.064 Uiso 1 1 calc R
H3B H 1.0241 0.9115 0.4562 0.064 Uiso 1 1 calc R
H3C H 1.1727 0.8674 0.4324 0.064 Uiso 1 1 calc R
C4 C 0.8907(3) 0.6513(2) 0.42940(17) 0.0277(5) Uani 1 1 d .
H4A H 0.8316 0.5860 0.4568 0.033 Uiso 1 1 calc R
H4B H 0.8139 0.6915 0.3994 0.033 Uiso 1 1 calc R
C5 C 0.9729(3) 0.6114(2) 0.35109(17) 0.0285(5) Uani 1 1 d .
H5A H 1.0397 0.6760 0.3271 0.034 Uiso 1 1 calc R
H5B H 1.0414 0.5640 0.3786 0.034 Uiso 1 1 calc R
C6 C 0.9275(3) 0.5012(2) 0.20041(16) 0.0234(5) Uani 1 1 d .
H6A H 0.9491 0.4300 0.2199 0.028 Uiso 1 1 calc R
H6B H 1.0285 0.5521 0.1940 0.028 Uiso 1 1 calc R
C7 C 0.9297(3) 0.7695(2) 0.09027(18) 0.0246(5) Uani 1 1 d .
C8 C 0.8096(3) 0.7524(2) 0.1452(2) 0.0308(5) Uani 1 1 d .
H8 H 0.7508 0.6791 0.1496 0.037 Uiso 1 1 calc R
C9 C 0.7755(4) 0.8439(3) 0.1943(2) 0.0408(7) Uani 1 1 d .
H9 H 0.6926 0.8328 0.2317 0.049 Uiso 1 1 calc R
C10 C 0.8617(4) 0.9504(3) 0.1886(3) 0.0475(8) Uani 1 1 d .
H10 H 0.8386 1.0123 0.2226 0.057 Uiso 1 1 calc R
C11 C 0.9807(4) 0.9669(3) 0.1340(3) 0.0494(8) Uani 1 1 d .
H11 H 1.0397 1.0404 0.1304 0.059 Uiso 1 1 calc R
C12 C 1.0155(3) 0.8772(2) 0.0841(2) 0.0387(6) Uani 1 1 d .
H12 H 1.0973 0.8891 0.0458 0.046 Uiso 1 1 calc R
C13 C 0.8345(3) 0.54408(19) 0.03033(16) 0.0211(4) Uani 1 1 d .
C14 C 0.6232(3) 0.4148(2) -0.00913(16) 0.0220(4) Uani 1 1 d .
C15 C 0.6828(3) 0.39928(18) 0.08405(15) 0.0185(4) Uani 1 1 d .
C16 C 0.6264(3) 0.31645(18) 0.15235(15) 0.0195(4) Uani 1 1 d .
H16 H 0.6521 0.3536 0.2211 0.023 Uiso 1 1 calc R
C17 C 0.7018(3) 0.2152(2) 0.14665(18) 0.0257(5) Uani 1 1 d .
H17A H 0.8060 0.2363 0.1258 0.031 Uiso 1 1 calc R
H17B H 0.7148 0.1853 0.2110 0.031 Uiso 1 1 calc R
C18 C 0.5860(3) 0.1304(2) 0.07066(19) 0.0292(5) Uani 1 1 d .
H18A H 0.6025 0.0545 0.0762 0.035 Uiso 1 1 calc R
H18B H 0.5946 0.1500 0.0033 0.035 Uiso 1 1 calc R
C19 C 0.4271(3) 0.1394(2) 0.09765(19) 0.0285(5) Uani 1 1 d .
H19A H 0.4035 0.0963 0.1535 0.034 Uiso 1 1 calc R
H19B H 0.3411 0.1112 0.0411 0.034 Uiso 1 1 calc R
C20 C 0.4459(3) 0.26467(18) 0.12601(16) 0.0197(4) Uani 1 1 d .
H20 H 0.4025 0.2980 0.0675 0.024 Uiso 1 1 calc R
C21 C 0.3581(3) 0.28517(19) 0.20965(17) 0.0222(4) Uani 1 1 d .
H21A H 0.2466 0.2433 0.1919 0.027 Uiso 1 1 calc R
H21B H 0.4051 0.2572 0.2694 0.027 Uiso 1 1 calc R
C22 C 0.4128(3) 0.45819(19) 0.32016(16) 0.0195(4) Uani 1 1 d .
C23 C 0.4182(3) 0.57809(19) 0.32833(16) 0.0200(4) Uani 1 1 d .
C24 C 0.4802(2) 0.64069(15) 0.41686(14) 0.0118(3) Uani 1 1 d .
H24 H 0.5190 0.6130 0.4754 0.014 Uiso 1 1 calc R
C25 C 0.4770(3) 0.74820(18) 0.40723(17) 0.0212(4) Uani 1 1 d .
C26 C 0.4119(3) 0.7558(2) 0.31268(18) 0.0246(5) Uani 1 1 d .
N1 N 0.8208(2) 0.48176(16) 0.10850(13) 0.0199(4) Uani 1 1 d .
N2 N 0.7172(2) 0.50480(17) -0.04226(14) 0.0231(4) Uani 1 1 d .
N3 N 0.3651(2) 0.40318(16) 0.23032(14) 0.0215(4) Uani 1 1 d .
H3D H 0.4291 0.4403 0.1904 0.026 Uiso 1 1 calc R
H3E H 0.2655 0.4122 0.2091 0.026 Uiso 1 1 calc R
N4 N 0.3742(3) 0.6486(2) 0.26215(17) 0.0340(5) Uani 1 1 d .
H4 H 0.3309 0.6298 0.2001 0.041 Uiso 1 1 calc R
O1 O 0.85730(19) 0.54879(15) 0.27161(12) 0.0253(4) Uani 1 1 d .
O2 O 0.4512(2) 0.41263(14) 0.39375(12) 0.0277(4) Uani 1 1 d .
S1 S 0.98898(7) 0.65984(5) 0.02775(5) 0.02872(14) Uani 1 1 d .
Si1 Si 1.03205(8) 0.74594(6) 0.53161(5) 0.02382(14) Uani 1 1 d .

loop_
_atom_site_aniso_label
_atom_site_aniso_U_11
_atom_site_aniso_U_22
_atom_site_aniso_U_33
_atom_site_aniso_U_23
_atom_site_aniso_U_13
_atom_site_aniso_U_12
Br1 0.03731(15) 0.01649(13) 0.03745(15) -0.00343(10) -0.00091(11) 0.00452(10)
Br2 0.0640(2) 0.03128(16) 0.03940(16) 0.01670(12) 0.01452(14) 0.02717(14)
C1 0.0302(13) 0.061(2) 0.0294(13) -0.0151(13) 0.0083(11) 0.0087(13)
C2 0.0307(13) 0.0369(15) 0.0260(12) 0.0024(10) 0.0040(10) 0.0070(11)
C3 0.0454(16) 0.0260(14) 0.0580(19) 0.0028(13) 0.0110(15) 0.0088(12)
C4 0.0239(11) 0.0344(13) 0.0214(11) -0.0062(10) 0.0026(9) 0.0036(10)
C5 0.0232(11) 0.0359(14) 0.0213(11) -0.0086(10) 0.0021(9) 0.0009(10)
C6 0.0252(11) 0.0265(12) 0.0170(10) -0.0042(9) 0.0016(9) 0.0065(9)
C7 0.0243(11) 0.0196(11) 0.0292(12) 0.0016(9) 0.0009(9) 0.0064(9)
C8 0.0321(13) 0.0238(12) 0.0385(14) -0.0002(10) 0.0101(11) 0.0093(10)
C9 0.0443(16) 0.0370(16) 0.0471(17) -0.0021(13) 0.0131(13) 0.0205(13)
C10 0.0528(19) 0.0294(15) 0.061(2) -0.0099(14) 0.0019(16) 0.0200(14)
C11 0.0484(18) 0.0206(13) 0.074(2) -0.0003(14) 0.0033(17) 0.0039(12)
C12 0.0344(14) 0.0245(13) 0.0557(18) 0.0038(12) 0.0093(13) 0.0028(11)
C13 0.0283(11) 0.0204(11) 0.0178(10) 0.0022(8) 0.0094(9) 0.0086(9)
C14 0.0232(10) 0.0240(11) 0.0178(10) 0.0010(8) 0.0029(8) 0.0044(9)
C15 0.0212(10) 0.0179(10) 0.0169(9) -0.0019(8) 0.0030(8) 0.0067(8)
C16 0.0247(10) 0.0179(10) 0.0153(9) -0.0008(8) 0.0021(8) 0.0053(8)
C17 0.0294(12) 0.0221(11) 0.0263(11) 0.0027(9) 0.0022(9) 0.0091(9)
C18 0.0360(13) 0.0236(12) 0.0285(12) -0.0045(10) 0.0030(10) 0.0118(10)
C19 0.0322(12) 0.0187(11) 0.0320(12) -0.0058(9) 0.0050(10) 0.0036(9)
C20 0.0247(11) 0.0172(10) 0.0164(9) -0.0012(8) 0.0036(8) 0.0042(8)
C21 0.0289(11) 0.0173(10) 0.0205(10) 0.0002(8) 0.0080(9) 0.0039(9)
C22 0.0212(10) 0.0188(10) 0.0198(10) 0.0025(8) 0.0056(8) 0.0060(8)
C23 0.0222(10) 0.0210(11) 0.0181(10) 0.0004(8) 0.0053(8) 0.0068(8)
C24 0.0142(8) 0.0092(8) 0.0126(8) 0.0024(7) 0.0022(7) 0.0036(7)
C25 0.0223(10) 0.0141(10) 0.0276(11) 0.0010(8) 0.0070(9) 0.0034(8)
C26 0.0296(12) 0.0222(11) 0.0278(11) 0.0094(9) 0.0106(10) 0.0122(9)
N1 0.0235(9) 0.0201(9) 0.0156(8) -0.0003(7) 0.0037(7) 0.0047(7)
N2 0.0283(10) 0.0250(10) 0.0183(9) 0.0035(7) 0.0059(8) 0.0097(8)
N3 0.0279(10) 0.0208(9) 0.0175(9) 0.0015(7) 0.0055(7) 0.0086(8)
N4 0.0402(13) 0.0382(13) 0.0279(11) 0.0052(9) 0.0086(10) 0.0155(10)
O1 0.0231(8) 0.0303(9) 0.0191(7) -0.0072(7) 0.0031(6) 0.0023(7)
O2 0.0411(10) 0.0208(8) 0.0195(8) 0.0010(6) -0.0017(7) 0.0089(7)
S1 0.0307(3) 0.0215(3) 0.0362(3) 0.0011(2) 0.0172(3) 0.0040(2)
Si1 0.0216(3) 0.0266(3) 0.0214(3) -0.0055(2) 0.0049(2) 0.0033(2)

loop_
_atom_type_symbol
_atom_type_description
_atom_type_scat_dispersion_real
_atom_type_scat_dispersion_imag
_atom_type_scat_source
C C 0.0033 0.0016 'International Tables Vol C Tables 4.2.6.8 and 6.1.1.4'
H H 0.0000 0.0000 'International Tables Vol C Tables 4.2.6.8 and 6.1.1.4'
N N 0.0061 0.0033 'International Tables Vol C Tables 4.2.6.8 and 6.1.1.4'
O O 0.0106 0.0060 'International Tables Vol C Tables 4.2.6.8 and 6.1.1.4'
Si Si 0.0817 0.0704 'International Tables Vol C Tables 4.2.6.8 and 6.1.1.4'
Br Br -0.2901 2.4595 'International Tables Vol C Tables 4.2.6.8 and 6.1.1.4'
S S 0.1246 0.1234 'International Tables Vol C Tables 4.2.6.8 and 6.1.1.4'

loop_
_geom_angle_atom_site_label_1
_geom_angle_atom_site_label_2
_geom_angle_atom_site_label_3
_geom_angle
Si1 C1 H1A 109.5
Si1 C1 H1B 109.5
H1A C1 H1B 109.5
Si1 C1 H1C 109.5
H1A C1 H1C 109.5
H1B C1 H1C 109.5
Si1 C2 H2A 109.5
Si1 C2 H2B 109.5
H2A C2 H2B 109.5
Si1 C2 H2C 109.5
H2A C2 H2C 109.5
H2B C2 H2C 109.5
Si1 C3 H3A 109.5
Si1 C3 H3B 109.5
H3A C3 H3B 109.5
Si1 C3 H3C 109.5
H3A C3 H3C 109.5
H3B C3 H3C 109.5
C5 C4 Si1 112.41(17)
C5 C4 H4A 109.1
Si1 C4 H4A 109.1
C5 C4 H4B 109.1
Si1 C4 H4B 109.1
H4A C4 H4B 107.9
O1 C5 C4 109.19(19)
O1 C5 H5A 109.8
C4 C5 H5A 109.8
O1 C5 H5B 109.8
C4 C5 H5B 109.8
H5A C5 H5B 108.3
O1 C6 N1 108.27(18)
O1 C6 H6A 110.0
N1 C6 H6A 110.0
O1 C6 H6B 110.0
N1 C6 H6B 110.0
H6A C6 H6B 108.4
C8 C7 C12 120.1(2)
C8 C7 S1 123.73(19)
C12 C7 S1 116.1(2)
C7 C8 C9 119.4(3)
C7 C8 H8 120.3
C9 C8 H8 120.3
C10 C9 C8 120.3(3)
C10 C9 H9 119.8
C8 C9 H9 119.8
C11 C10 C9 120.1(3)
C11 C10 H10 120.0
C9 C10 H10 120.0
C10 C11 C12 120.5(3)
C10 C11 H11 119.8
C12 C11 H11 119.8
C11 C12 C7 119.6(3)
C11 C12 H12 120.2
C7 C12 H12 120.2
N2 C13 N1 111.2(2)
N2 C13 S1 124.41(17)
N1 C13 S1 124.41(18)
C15 C14 N2 111.6(2)
C14 C15 N1 104.41(19)
C14 C15 C16 132.7(2)
N1 C15 C16 122.94(19)
C15 C16 C17 112.03(18)
C15 C16 C20 112.13(18)
C17 C16 C20 104.48(18)
C15 C16 H16 109.4
C17 C16 H16 109.4
C20 C16 H16 109.4
C18 C17 C16 104.33(19)
C18 C17 H17A 110.9
C16 C17 H17A 110.9
C18 C17 H17B 110.9
C16 C17 H17B 110.9
H17A C17 H17B 108.9
C17 C18 C19 102.22(19)
C17 C18 H18A 111.3
C19 C18 H18A 111.3
C17 C18 H18B 111.3
C19 C18 H18B 111.3
H18A C18 H18B 109.2
C18 C19 C20 104.9(2)
C18 C19 H19A 110.8
C20 C19 H19A 110.8
C18 C19 H19B 110.8
C20 C19 H19B 110.8
H19A C19 H19B 108.9
C21 C20 C19 111.77(19)
C21 C20 C16 112.81(18)
C19 C20 C16 106.03(18)
C21 C20 H20 108.7
C19 C20 H20 108.7
C16 C20 H20 108.7
N3 C21 C20 111.40(18)
N3 C21 H21A 109.3
C20 C21 H21A 109.3
N3 C21 H21B 109.3
C20 C21 H21B 109.3
H21A C21 H21B 108.0
O2 C22 N3 123.0(2)
O2 C22 C23 120.5(2)
N3 C22 C23 116.45(19)
C24 C23 N4 107.8(2)
C24 C23 C22 118.90(19)
N4 C23 C22 133.3(2)
C25 C24 C23 109.00(19)
C25 C24 H24 125.5
C23 C24 H24 125.5
C24 C25 C26 108.7(2)
C24 C25 Br1 122.74(17)
C26 C25 Br1 128.57(18)
C25 C26 N4 107.6(2)
C25 C26 Br2 125.99(19)
N4 C26 Br2 126.44(19)
C13 N1 C15 107.58(18)
C13 N1 C6 126.3(2)
C15 N1 C6 126.06(19)
C13 N2 C14 105.20(19)
C22 N3 C21 123.08(19)
C22 N3 H3D 106.6
C21 N3 H3D 106.6
C22 N3 H3E 106.6
C21 N3 H3E 106.6
H3D N3 H3E 106.5
C23 N4 C26 107.0(2)
C23 N4 H4 126.5
C26 N4 H4 126.5
C6 O1 C5 111.53(17)
C13 S1 C7 102.86(11)
C3 Si1 C1 110.68(15)
C3 Si1 C2 110.26(14)
C1 Si1 C2 108.90(14)
C3 Si1 C4 108.34(14)
C1 Si1 C4 109.36(12)
C2 Si1 C4 109.28(12)

loop_
_geom_bond_atom_site_label_1
_geom_bond_atom_site_label_2
_geom_bond_distance
Br1 C25 1.857(2)
Br2 C26 1.874(2)
C1 Si1 1.863(3)
C1 H1A 0.9800
C1 H1B 0.9800
C1 H1C 0.9800
C2 Si1 1.865(3)
C2 H2A 0.9800
C2 H2B 0.9800
C2 H2C 0.9800
C3 Si1 1.861(3)
C3 H3A 0.9800
C3 H3B 0.9800
C3 H3C 0.9800
C4 C5 1.508(3)
C4 Si1 1.878(2)
C4 H4A 0.9900
C4 H4B 0.9900
C5 O1 1.432(3)
C5 H5A 0.9900
C5 H5B 0.9900
C6 O1 1.405(3)
C6 N1 1.438(3)
C6 H6A 0.9900
C6 H6B 0.9900
C7 C8 1.383(4)
C7 C12 1.392(4)
C7 S1 1.780(2)
C8 C9 1.395(4)
C8 H8 0.9500
C9 C10 1.380(5)
C9 H9 0.9500
C10 C11 1.370(5)
C10 H10 0.9500
C11 C12 1.387(4)
C11 H11 0.9500
C12 H12 0.9500
C13 N2 1.311(3)
C13 N1 1.376(3)
C13 S1 1.749(2)
C14 C15 1.364(3)
C14 N2 1.381(3)
C15 N1 1.383(3)
C15 C16 1.496(3)
C16 C17 1.550(3)
C16 C20 1.557(3)
C16 H16 1.0000
C17 C18 1.518(3)
C17 H17A 0.9900
C17 H17B 0.9900
C18 C19 1.532(4)
C18 H18A 0.9900
C18 H18B 0.9900
C19 C20 1.540(3)
C19 H19A 0.9900
C19 H19B 0.9900
C20 C21 1.525(3)
C20 H20 1.0000
C21 N3 1.456(3)
C21 H21A 0.9900
C21 H21B 0.9900
C22 O2 1.239(3)
C22 N3 1.338(3)
C22 C23 1.471(3)
C23 C24 1.373(3)
C23 N4 1.383(3)
C24 C25 1.354(3)
C24 H24 0.9500
C25 C26 1.369(3)
C26 N4 1.403(3)
N3 H3D 0.9200
N3 H3E 0.9200
N4 H4 0.8800

loop_
_geom_torsion_atom_site_label_1
_geom_torsion_atom_site_label_2
_geom_torsion_atom_site_label_3
_geom_torsion_atom_site_label_4
_geom_torsion
Si1 C4 C5 O1 -174.50(17)
C12 C7 C8 C9 0.0(4)
S1 C7 C8 C9 177.8(2)
C7 C8 C9 C10 -0.5(5)
C8 C9 C10 C11 0.5(5)
C9 C10 C11 C12 0.0(5)
C10 C11 C12 C7 -0.6(5)
C8 C7 C12 C11 0.6(4)
S1 C7 C12 C11 -177.4(3)
N2 C14 C15 N1 -1.2(2)
N2 C14 C15 C16 179.1(2)
C14 C15 C16 C17 94.8(3)
N1 C15 C16 C17 -84.8(2)
C14 C15 C16 C20 -22.4(3)
N1 C15 C16 C20 158.04(19)
C15 C16 C17 C18 -92.4(2)
C20 C16 C17 C18 29.3(2)
C16 C17 C18 C19 -42.2(2)
C17 C18 C19 C20 39.0(2)
C18 C19 C20 C21 -144.1(2)
C18 C19 C20 C16 -20.8(2)
C15 C16 C20 C21 -120.8(2)
C17 C16 C20 C21 117.7(2)
C15 C16 C20 C19 116.6(2)
C17 C16 C20 C19 -5.0(2)
C19 C20 C21 N3 -175.08(19)
C16 C20 C21 N3 65.5(2)
O2 C22 C23 C24 6.0(3)
N3 C22 C23 C24 -173.95(19)
O2 C22 C23 N4 -175.3(2)
N3 C22 C23 N4 4.7(4)
N4 C23 C24 C25 -0.5(2)
C22 C23 C24 C25 178.54(19)
C23 C24 C25 C26 0.4(3)
C23 C24 C25 Br1 -178.00(15)
C24 C25 C26 N4 -0.3(3)
Br1 C25 C26 N4 178.07(17)
C24 C25 C26 Br2 179.58(16)
Br1 C25 C26 Br2 -2.1(3)
N2 C13 N1 C15 -1.7(2)
S1 C13 N1 C15 178.83(16)
N2 C13 N1 C6 -179.6(2)
S1 C13 N1 C6 0.9(3)
C14 C15 N1 C13 1.7(2)
C16 C15 N1 C13 -178.60(19)
C14 C15 N1 C6 179.6(2)
C16 C15 N1 C6 -0.7(3)
O1 C6 N1 C13 104.2(2)
O1 C6 N1 C15 -73.4(3)
N1 C13 N2 C14 0.9(2)
S1 C13 N2 C14 -179.62(17)
C15 C14 N2 C13 0.2(3)
O2 C22 N3 C21 -1.9(3)
C23 C22 N3 C21 178.05(19)
C20 C21 N3 C22 -127.7(2)
C24 C23 N4 C26 0.3(3)
C22 C23 N4 C26 -178.5(2)
C25 C26 N4 C23 0.0(3)
Br2 C26 N4 C23 -179.87(17)
N1 C6 O1 C5 -156.1(2)
C4 C5 O1 C6 -174.7(2)
N2 C13 S1 C7 97.9(2)
N1 C13 S1 C7 -82.7(2)
C8 C7 S1 C13 13.7(3)
C12 C7 S1 C13 -168.4(2)
C5 C4 Si1 C3 70.2(2)
C5 C4 Si1 C1 -169.0(2)
C5 C4 Si1 C2 -49.9(2)
